data_6000577
loop_
_publ_author_name
'Yanning Song'
'Peter Y. Zavalij'
'Masatsugu Suzuki'
'M. Stanley Whittingham'

_publ_section_title
;
New Iron(III) Phosphate Phases: Crystal Structure and Electrochemical and
Magnetic Properties
;
_journal_name_full 'Inorganic Chemistry'
_journal_page_first 5778
_journal_page_last 5786
_journal_paper_doi 10.1021/ic025688q
_journal_volume 41
_journal_year 2002
_chemical_formula_moiety 'Fe P O4'
_chemical_formula_sum 'Fe O4 P'
_chemical_formula_weight 150.82
_chemical_name_common 'Iron Phospphate'
_chemical_name_systematic 'Iron Phospphate'
_space_group_IT_number 14
_space_group_name_H-M_alt 'P 1 21/n 1'
_symmetry_cell_setting monoclinic
_symmetry_space_group_name_Hall '-P 2yn'
_symmetry_space_group_name_H-M 'P 1 21/n 1'
_cell_angle_alpha 90.000
_cell_angle_beta 95.708(9)
_cell_angle_gamma 90.000
_cell_formula_units_Z 4
_cell_length_a 5.4802(6)
_cell_length_b 7.4802(8)
_cell_length_c 8.0537(10)
_cell_measurement_temperature 295
_cell_volume 328.51(12)
_computing_cell_refinement WinCSD
_computing_publication_material 'WinCSD (Akeslrud et al, 1993)'
_computing_structure_refinement GSAS
_computing_structure_solution DLS
_diffrn_ambient_environment air
_diffrn_ambient_temperature 295
_diffrn_detector scintillation
_diffrn_measurement_device 'Rigaku rotating anode TTRAX'
_diffrn_measurement_method \w/\q
_diffrn_radiation_monochromator RS
_diffrn_radiation_probe x-ray
_exptl_absorpt_coefficient_mu 5.01
_exptl_crystal_density_diffrn 3.0492(1)
_exptl_crystal_F_000 292
_pd_calc_method 'Rietveld Refinement'
_pd_char_colour pale
_pd_char_particle_morphology plate
_pd_meas_2theta_range_inc 0.01
_pd_meas_2theta_range_max 50.0
_pd_meas_2theta_range_min 5.0
_pd_proc_2theta_range_inc 0.01
_pd_proc_2theta_range_max 37.59
_pd_proc_2theta_range_min 5.0
_pd_proc_ls_pref_orient_corr ?
_pd_proc_ls_profile_function pseudo-Voit
_pd_proc_ls_prof_R_factor 0.0516
_pd_proc_ls_prof_wR_expected 0.0205
_pd_proc_ls_prof_wR_factor 0.0686
_pd_spec_mounting 'packed powder pellet'
_pd_spec_shape flat
_refine_ls_goodness_of_fit_all 4.63
_refine_ls_matrix_type fullcycle
_refine_ls_number_parameters 38
_refine_ls_number_restraints 4
_refine_ls_shift/esd_max 0.10
_refine_ls_shift/esd_mean 0.01
_refine_ls_structure_factor_coef Inet
_refine_ls_weighting_details 'w = 1/Yi'
_refine_ls_weighting_scheme calc
_reflns_d_resolution_high 1.102
_reflns_d_resolution_low 5.468
_reflns_limit_h_max 5
_reflns_limit_h_min 0
_reflns_limit_k_max 7
_reflns_limit_k_min 0
_reflns_limit_l_max 7
_reflns_limit_l_min -7
_reflns_number_observed 506
_cod_depositor_comments
;
 Changing the _atom_site_occupancy data item value from '.' to '1'
 for all fully occupied atom sites.

 Antanas Vaitkus,
 2017-02-09

The following automatic conversions were performed:

'_refine_ls_weighting_scheme' value '1/Yi' was changed to 'calc'. New
tag '_refine_ls_weighting_details' was created. The value of the new
tag was set to 'w = 1/Yi'.

Automatic conversion script
Id: cif_fix_values 3143 2015-03-26 13:38:13Z robertas 
;
_cod_database_code 6000577

loop_
_symmetry_equiv_pos_as_xyz
x,y,z
1/2-x,1/2+y,1/2-z
-x,-y,-z
-1/2+x,-1/2-y,-1/2+z

loop_
_atom_site_label
_atom_site_fract_x
_atom_site_fract_y
_atom_site_fract_z
_atom_site_thermal_displace_type
_atom_site_U_iso_or_equiv
_atom_site_symmetry_multiplicity
_atom_site_type_symbol
_atom_site_occupancy
Fe1 0.3881(5) 0.8059(4) 0.0602(3) Uiso 0.01264 4 Fe 1
P1 0.5896(9) 0.4579(5) 0.2659(6) Uiso 0.01264 4 P 1
O1 0.4811(14) 0.6402(11) 0.2275(10) Uiso 0.01264 4 O 1
O2 0.828(2) 0.4632(12) 0.3839(11) Uiso 0.01264 4 O 1
O3 0.6406(14) 0.3577(12) 0.1157(11) Uiso 0.01264 4 O 1
O4 0.4102(15) 0.3431(11) 0.3679(11) Uiso 0.01264 4 O 1

loop_
_atom_type_symbol
_atom_type_description
_atom_type_scat_dispersion_real
_atom_type_scat_dispersion_imag
_atom_type_scat_source
O O 0.0106 0.0060 'International Tables Vol C 4.2.6.8 and 6.1.1.4'
P P 0.1023 0.0942 'International Tables Vol C 4.2.6.8 and 6.1.1.4'
Fe Fe 0.3463 0.8444 'International Tables Vol C 4.2.6.8 and 6.1.1.4'

loop_
_diffrn_radiation_wavelength
_diffrn_radiation_wavelength_wt
_diffrn_radiation_type
.709300 1.000 MoK\a~1~
.713590 .500 MoK\a~2~

loop_
_geom_angle_atom_site_label_1
_geom_angle_atom_site_label_2
_geom_angle_atom_site_label_3
_geom_angle
_geom_angle_site_symmetry_1
_geom_angle_site_symmetry_3
_geom_angle_publ_flag
O4 Fe1 O1 93.5(4) 2_555 . no
O4 Fe1 O3 109.5(4) 2_555 3_665 no
O4 Fe1 O2 123.6(4) 2_555 2_655 no
O4 Fe1 O2 90.3(4) 2_555 4_575 no
O1 Fe1 O3 96.3(4) . 3_665 no
O1 Fe1 O2 94.6(4) . 2_655 no
O1 Fe1 O2 169.5(4) . 4_575 no
O3 Fe1 O2 124.9(4) 3_665 2_655 no
O3 Fe1 O2 91.6(4) 3_665 4_575 no
O2 Fe1 O2 75.3(4) 2_655 4_575 no
O3 P1 O1 113.3(5) . . no
O3 P1 O2 107.5(6) . . no
O3 P1 O4 109.0(5) . . no
O1 P1 O2 113.4(5) . . no
O1 P1 O4 110.0(5) . . no
O2 P1 O4 103.1(5) . . no
P1 O1 Fe1 145.5(6) . . no
P1 O2 Fe1 136.9(6) . 2_645 no
P1 O2 Fe1 118.2(5) . 4_676 no
Fe1 O2 Fe1 104.7(4) 2_645 4_676 no
P1 O3 Fe1 161.5(6) . 3_665 no
P1 O4 Fe1 150.6(6) . 2_545 no

loop_
_geom_bond_atom_site_label_1
_geom_bond_atom_site_label_2
_geom_bond_distance
_geom_bond_site_symmetry_2
_geom_bond_publ_flag
Fe1 O4 1.809(9) 2_555 yes
Fe1 O1 1.864(9) . yes
Fe1 O3 1.867(9) 3_665 yes
Fe1 O2 1.965(10) 2_655 yes
Fe1 O2 2.239(9) 4_575 yes
P1 O3 1.473(10) . yes
P1 O1 1.507(9) . yes
P1 O2 1.540(11) . yes
P1 O4 1.594(10) . yes
